data_7108899
loop_
_publ_author_name
'Warren B. Cross'
'Eric G. Hope'
'Yi-Hsien Lin'
'Stuart A. Macgregor'
'Kuldip Singh'
'Gregory A. Solan'
'Nurhusna Yahya'

_publ_section_title
;
 N,N-Chelate-control on the regioselectivity in acetate-assisted C-H
 activation
;
_journal_issue 19
_journal_name_full 'Chemical communications (Cambridge, England)'
_journal_page_first 1918
_journal_page_last 1920
_journal_paper_doi 10.1039/c3cc38697j
_journal_volume 49
_journal_year 2013
_chemical_formula_moiety ' C31 H32 N2 O2 Pd,2CH2Cl2'
_chemical_formula_sum 'C33 H36 Cl4 N2 O2 Pd'
_chemical_formula_weight 740.84
_chemical_name_systematic
;
?
;
_space_group_IT_number 14
_symmetry_cell_setting monoclinic
_symmetry_space_group_name_Hall '-P 2ybc'
_symmetry_space_group_name_H-M 'P 1 21/c 1'
_atom_sites_solution_hydrogens geom
_atom_sites_solution_primary direct
_atom_sites_solution_secondary difmap
_audit_creation_method SHELXL-97
_cell_angle_alpha 90.00
_cell_angle_beta 114.617(10)
_cell_angle_gamma 90.00
_cell_formula_units_Z 4
_cell_length_a 16.649(10)
_cell_length_b 11.043(6)
_cell_length_c 18.579(11)
_cell_measurement_reflns_used 1013
_cell_measurement_temperature 150(2)
_cell_measurement_theta_max 28.138
_cell_measurement_theta_min 2.219
_cell_volume 3105(3)
_computing_cell_refinement 'Bruker SMART'
_computing_data_collection 'Bruker SMART'
_computing_data_reduction 'Bruker SHELXTL'
_computing_molecular_graphics 'Bruker SHELXTL'
_computing_publication_material 'Bruker SHELXTL'
_computing_structure_refinement 'SHELXL-97 (Sheldrick, 1997)'
_computing_structure_solution 'SHELXS-97 (Sheldrick, 1990)'
_diffrn_ambient_temperature 150(2)
_diffrn_measured_fraction_theta_full 0.999
_diffrn_measured_fraction_theta_max 0.999
_diffrn_measurement_device_type ' Bruker Apex 2000 CCD area detector'
_diffrn_measurement_method 'phi and omega scans'
_diffrn_radiation_monochromator graphite
_diffrn_radiation_source 'fine-focus sealed tube'
_diffrn_radiation_type MoK\a
_diffrn_radiation_wavelength 0.71073
_diffrn_reflns_av_R_equivalents 0.1476
_diffrn_reflns_av_sigmaI/netI 0.1372
_diffrn_reflns_limit_h_max 20
_diffrn_reflns_limit_h_min -20
_diffrn_reflns_limit_k_max 13
_diffrn_reflns_limit_k_min -13
_diffrn_reflns_limit_l_max 22
_diffrn_reflns_limit_l_min -22
_diffrn_reflns_number 23875
_diffrn_reflns_theta_full 26.00
_diffrn_reflns_theta_max 26.00
_diffrn_reflns_theta_min 1.35
_exptl_absorpt_coefficient_mu 0.976
_exptl_absorpt_correction_T_max 0.831
_exptl_absorpt_correction_T_min 0.474
_exptl_absorpt_correction_type empirical
_exptl_absorpt_process_details
;
absorption correction based on 5387 reflections(SADABS);Rint 0.1382 before
correction and 0.0684 after.
;
_exptl_crystal_colour orange
_exptl_crystal_density_diffrn 1.585
_exptl_crystal_density_method 'not measured'
_exptl_crystal_description plate
_exptl_crystal_F_000 1512
_exptl_crystal_size_max 0.43
_exptl_crystal_size_mid 0.38
_exptl_crystal_size_min 0.12
_refine_diff_density_max 0.651
_refine_diff_density_min -0.914
_refine_diff_density_rms 0.139
_refine_ls_extinction_method none
_refine_ls_goodness_of_fit_ref 0.906
_refine_ls_hydrogen_treatment constr
_refine_ls_matrix_type full
_refine_ls_number_parameters 331
_refine_ls_number_reflns 6107
_refine_ls_number_restraints 0
_refine_ls_restrained_S_all 0.906
_refine_ls_R_factor_all 0.0969
_refine_ls_R_factor_gt 0.0627
_refine_ls_shift/su_max 0.001
_refine_ls_shift/su_mean 0.000
_refine_ls_structure_factor_coef Fsqd
_refine_ls_weighting_details 'calc w=1/[\s^2^(Fo^2^)+(0.0634P)^2^+0.0000P] where P=(Fo^2^+2Fc^2^)/3'
_refine_ls_weighting_scheme calc
_refine_ls_wR_factor_gt 0.1406
_refine_ls_wR_factor_ref 0.1514
_reflns_number_gt 3784
_reflns_number_total 6107
_reflns_threshold_expression >2sigma(I)
_cod_data_source_file c3cc38697j.txt
_cod_data_source_block 12007
_cod_depositor_comments
;
The following automatic conversions were performed:

'_symmetry_cell_setting' value 'Monoclinic' changed to 'monoclinic'
according to
/usr/data/users/saulius/automatic-downloads/retrospective/RSC/lib/dictionaries/cif_core.dic
dictionary named 'cif_core.dic' version 2.4.2 from 2011-04-26.

Automatic conversion script
Id: cif_fix_values 2281 2013-09-26 08:29:07Z andrius 
;
_cod_original_cell_volume 3106(3)
_cod_original_sg_symbol_H-M P2(1)/c
_cod_database_code 7108899

loop_
_symmetry_equiv_pos_as_xyz
'x, y, z'
'-x, y+1/2, -z+1/2'
'-x, -y, -z'
'x, -y-1/2, z-1/2'

loop_
_atom_site_label
_atom_site_type_symbol
_atom_site_fract_x
_atom_site_fract_y
_atom_site_fract_z
_atom_site_U_iso_or_equiv
_atom_site_adp_type
_atom_site_occupancy
_atom_site_symmetry_multiplicity
_atom_site_calc_flag
_atom_site_refinement_flags
Pd1 Pd 0.33541(3) 0.15717(4) 0.76795(2) 0.02604(15) Uani 1 1 d .
O1 O 0.3092(3) 0.0253(4) 0.8312(2) 0.0378(10) Uani 1 1 d .
O2 O 0.2260(3) 0.1494(5) 0.8665(3) 0.0496(12) Uani 1 1 d .
N1 N 0.2307(3) 0.1020(4) 0.6629(3) 0.0281(11) Uani 1 1 d .
N2 N 0.3501(3) 0.2748(4) 0.6934(2) 0.0237(10) Uani 1 1 d .
C1 C 0.1696(4) 0.0072(5) 0.6574(3) 0.0288(13) Uani 1 1 d .
C2 C 0.0835(4) 0.0360(6) 0.6485(3) 0.0296(13) Uani 1 1 d .
C3 C 0.0293(4) -0.0562(6) 0.6510(3) 0.0357(15) Uani 1 1 d .
H3 H -0.0282 -0.0367 0.6464 0.043 Uiso 1 1 calc R
C4 C 0.0548(4) -0.1747(6) 0.6598(3) 0.0406(16) Uani 1 1 d .
H4 H 0.0166 -0.2364 0.6628 0.049 Uiso 1 1 calc R
C5 C 0.1404(4) -0.2037(6) 0.6642(3) 0.0396(16) Uani 1 1 d .
H5 H 0.1580 -0.2862 0.6678 0.048 Uiso 1 1 calc R
C6 C 0.1985(4) -0.1140(6) 0.6635(3) 0.0325(14) Uani 1 1 d .
C7 C 0.2310(4) 0.1562(5) 0.6016(3) 0.0301(13) Uani 1 1 d .
C8 C 0.1680(4) 0.1257(6) 0.5163(3) 0.0412(16) Uani 1 1 d .
H8A H 0.1375 0.0495 0.5154 0.062 Uiso 1 1 calc R
H8B H 0.2017 0.1173 0.4841 0.062 Uiso 1 1 calc R
H8C H 0.1245 0.1908 0.4947 0.062 Uiso 1 1 calc R
C9 C 0.2967(4) 0.2515(5) 0.6156(3) 0.0287(13) Uani 1 1 d .
C10 C 0.3027(4) 0.3186(5) 0.5557(3) 0.0340(15) Uani 1 1 d .
H10 H 0.2630 0.3035 0.5023 0.041 Uiso 1 1 calc R
C11 C 0.3647(4) 0.4057(6) 0.5723(4) 0.0385(15) Uani 1 1 d .
H11 H 0.3712 0.4489 0.5309 0.046 Uiso 1 1 calc R
C12 C 0.4177(4) 0.4310(6) 0.6494(3) 0.0362(15) Uani 1 1 d .
H12 H 0.4615 0.4922 0.6614 0.043 Uiso 1 1 calc R
C13 C 0.4090(4) 0.3678(5) 0.7124(3) 0.0285(13) Uani 1 1 d .
C14 C 0.4574(3) 0.4085(5) 0.7950(3) 0.0273(13) Uani 1 1 d .
C15 C 0.4859(4) 0.5267(6) 0.8076(4) 0.0398(15) Uani 1 1 d .
H15 H 0.4682 0.5785 0.7628 0.048 Uiso 1 1 calc R
C16 C 0.5372(4) 0.5743(6) 0.8789(4) 0.0385(15) Uani 1 1 d .
H16 H 0.5517 0.6580 0.8839 0.046 Uiso 1 1 calc R
C17 C 0.5687(4) 0.4985(6) 0.9453(4) 0.0477(18) Uani 1 1 d .
H17 H 0.6106 0.5282 0.9947 0.057 Uiso 1 1 calc R
C18 C 0.5385(4) 0.3796(5) 0.9390(4) 0.0312(14) Uani 1 1 d .
C19 C 0.4767(3) 0.3323(5) 0.8624(3) 0.0271(12) Uani 1 1 d .
C20 C 0.4394(4) 0.2160(5) 0.8612(3) 0.0254(12) Uani 1 1 d .
C21 C 0.4720(4) 0.1472(5) 0.9300(3) 0.0318(13) Uani 1 1 d .
H21 H 0.4495 0.0676 0.9283 0.038 Uiso 1 1 calc R
C22 C 0.5377(4) 0.1906(5) 1.0030(3) 0.0336(14) Uani 1 1 d .
H22 H 0.5606 0.1402 1.0486 0.040 Uiso 1 1 calc R
C23 C 0.5664(4) 0.3059(6) 1.0053(4) 0.0416(16) Uani 1 1 d .
H23 H 0.6073 0.3376 1.0545 0.050 Uiso 1 1 calc R
C24 C 0.2504(4) 0.0495(7) 0.8594(3) 0.0395(16) Uani 1 1 d .
C25 C 0.2162(4) -0.0602(7) 0.8846(4) 0.055(2) Uani 1 1 d .
H25A H 0.1792 -0.1074 0.8379 0.082 Uiso 1 1 calc R
H25B H 0.1810 -0.0352 0.9132 0.082 Uiso 1 1 calc R
H25C H 0.2660 -0.1100 0.9194 0.082 Uiso 1 1 calc R
C26 C 0.0499(4) 0.1686(6) 0.6390(4) 0.0380(15) Uani 1 1 d .
H26 H 0.0974 0.2235 0.6384 0.046 Uiso 1 1 calc R
C27 C -0.0317(4) 0.1844(6) 0.5624(4) 0.0491(18) Uani 1 1 d .
H27A H -0.0395 0.2704 0.5480 0.074 Uiso 1 1 calc R
H27B H -0.0836 0.1551 0.5694 0.074 Uiso 1 1 calc R
H27C H -0.0249 0.1381 0.5203 0.074 Uiso 1 1 calc R
C28 C 0.0292(4) 0.2024(7) 0.7106(4) 0.0481(18) Uani 1 1 d .
H28A H 0.0837 0.1988 0.7594 0.072 Uiso 1 1 calc R
H28B H -0.0139 0.1451 0.7141 0.072 Uiso 1 1 calc R
H28C H 0.0049 0.2845 0.7034 0.072 Uiso 1 1 calc R
C29 C 0.2890(4) -0.1500(6) 0.6672(4) 0.0478(18) Uani 1 1 d .
H29 H 0.3205 -0.0743 0.6643 0.057 Uiso 1 1 calc R
C30 C 0.3444(5) -0.2134(7) 0.7425(4) 0.059(2) Uani 1 1 d .
H30A H 0.4043 -0.2241 0.7460 0.089 Uiso 1 1 calc R
H30B H 0.3186 -0.2928 0.7434 0.089 Uiso 1 1 calc R
H30C H 0.3466 -0.1650 0.7875 0.089 Uiso 1 1 calc R
C31 C 0.2795(5) -0.2298(8) 0.5973(5) 0.068(2) Uani 1 1 d .
H31A H 0.2481 -0.1852 0.5479 0.103 Uiso 1 1 calc R
H31B H 0.2460 -0.3028 0.5974 0.103 Uiso 1 1 calc R
H31C H 0.3382 -0.2530 0.6018 0.103 Uiso 1 1 calc R

loop_
_atom_site_aniso_label
_atom_site_aniso_U_11
_atom_site_aniso_U_22
_atom_site_aniso_U_33
_atom_site_aniso_U_23
_atom_site_aniso_U_13
_atom_site_aniso_U_12
Pd1 0.0272(2) 0.0277(2) 0.0223(2) 0.0008(2) 0.00943(18) -0.0014(2)
O1 0.044(3) 0.035(2) 0.039(2) 0.006(2) 0.022(2) -0.002(2)
O2 0.051(3) 0.062(3) 0.040(3) -0.010(3) 0.023(2) -0.002(3)
N1 0.023(3) 0.032(3) 0.026(3) 0.001(2) 0.007(2) -0.001(2)
N2 0.023(2) 0.020(2) 0.026(2) 0.001(2) 0.008(2) 0.002(2)
C1 0.033(3) 0.035(3) 0.018(3) 0.004(2) 0.010(3) -0.005(3)
C2 0.024(3) 0.042(4) 0.026(3) -0.003(3) 0.014(3) -0.005(3)
C3 0.022(3) 0.043(4) 0.034(3) -0.004(3) 0.005(3) -0.005(3)
C4 0.034(4) 0.054(5) 0.031(3) 0.003(3) 0.011(3) -0.011(3)
C5 0.054(4) 0.028(3) 0.031(3) 0.006(3) 0.011(3) -0.001(3)
C6 0.031(3) 0.034(3) 0.029(3) 0.005(3) 0.010(3) -0.003(3)
C7 0.028(3) 0.035(3) 0.027(3) 0.002(3) 0.012(2) 0.005(3)
C8 0.043(4) 0.050(4) 0.026(3) 0.002(3) 0.010(3) -0.007(3)
C9 0.025(3) 0.032(3) 0.031(3) 0.005(3) 0.013(3) -0.001(3)
C10 0.034(3) 0.044(4) 0.023(3) 0.004(3) 0.010(3) 0.008(3)
C11 0.045(4) 0.031(4) 0.037(4) 0.008(3) 0.016(3) 0.003(3)
C12 0.047(4) 0.035(4) 0.033(3) 0.004(3) 0.022(3) -0.007(3)
C13 0.022(3) 0.028(3) 0.037(3) 0.000(3) 0.015(3) -0.005(3)
C14 0.015(3) 0.031(3) 0.038(3) -0.001(3) 0.012(3) 0.001(2)
C15 0.041(4) 0.029(3) 0.050(4) 0.000(3) 0.020(3) -0.004(3)
C16 0.048(4) 0.029(3) 0.049(4) -0.006(3) 0.031(3) -0.006(3)
C17 0.041(4) 0.046(4) 0.048(4) -0.003(3) 0.011(3) -0.007(3)
C18 0.018(3) 0.031(3) 0.045(4) -0.005(3) 0.014(3) -0.007(3)
C19 0.022(3) 0.031(3) 0.032(3) 0.006(3) 0.016(2) 0.006(3)
C20 0.029(3) 0.024(3) 0.027(3) 0.002(2) 0.016(3) 0.002(3)
C21 0.032(3) 0.026(3) 0.032(3) 0.001(3) 0.008(3) 0.001(3)
C22 0.044(4) 0.031(3) 0.029(3) 0.002(3) 0.018(3) 0.001(3)
C23 0.036(4) 0.054(4) 0.028(3) -0.003(3) 0.006(3) -0.006(3)
C24 0.042(4) 0.056(5) 0.019(3) 0.001(3) 0.011(3) -0.013(4)
C25 0.038(4) 0.087(6) 0.042(4) 0.013(4) 0.019(3) -0.012(4)
C26 0.039(4) 0.037(4) 0.039(3) -0.009(3) 0.017(3) -0.010(3)
C27 0.053(4) 0.042(4) 0.047(4) 0.004(3) 0.015(4) 0.009(3)
C28 0.039(4) 0.063(5) 0.039(4) -0.015(3) 0.013(3) 0.012(4)
C29 0.031(3) 0.035(4) 0.074(5) 0.012(4) 0.018(3) 0.003(3)
C30 0.054(5) 0.051(5) 0.059(5) 0.001(4) 0.010(4) 0.019(4)
C31 0.047(5) 0.087(6) 0.072(6) 0.004(5) 0.027(4) 0.015(5)

loop_
_atom_type_symbol
_atom_type_description
_atom_type_scat_dispersion_real
_atom_type_scat_dispersion_imag
_atom_type_scat_source
C C 0.0033 0.0016 'International Tables Vol C Tables 4.2.6.8 and 6.1.1.4'
H H 0.0000 0.0000 'International Tables Vol C Tables 4.2.6.8 and 6.1.1.4'
N N 0.0061 0.0033 'International Tables Vol C Tables 4.2.6.8 and 6.1.1.4'
O O 0.0106 0.0060 'International Tables Vol C Tables 4.2.6.8 and 6.1.1.4'
Pd Pd -0.9988 1.0072 'International Tables Vol C Tables 4.2.6.8 and 6.1.1.4'
Cl Cl 0.1484 0.1585 'International Tables Vol C Tables 4.2.6.8 and 6.1.1.4'

loop_
_geom_angle_atom_site_label_1
_geom_angle_atom_site_label_2
_geom_angle_atom_site_label_3
_geom_angle
C20 Pd1 N2 94.5(2)
C20 Pd1 O1 92.8(2)
N2 Pd1 O1 172.43(17)
C20 Pd1 N1 174.8(2)
N2 Pd1 N1 80.64(18)
O1 Pd1 N1 91.96(18)
C24 O1 Pd1 117.4(4)
C7 N1 C1 122.6(5)
C7 N1 Pd1 112.4(4)
C1 N1 Pd1 124.8(3)
C13 N2 C9 119.8(5)
C13 N2 Pd1 126.7(4)
C9 N2 Pd1 113.4(4)
C2 C1 C6 121.3(5)
C2 C1 N1 120.1(5)
C6 C1 N1 118.6(5)
C3 C2 C1 118.6(6)
C3 C2 C26 119.5(5)
C1 C2 C26 121.9(5)
C4 C3 C2 122.6(6)
C4 C3 H3 118.7
C2 C3 H3 118.7
C3 C4 C5 118.4(6)
C3 C4 H4 120.8
C5 C4 H4 120.8
C6 C5 C4 121.4(6)
C6 C5 H5 119.3
C4 C5 H5 119.3
C5 C6 C1 117.5(5)
C5 C6 C29 119.4(6)
C1 C6 C29 123.1(5)
N1 C7 C9 117.0(5)
N1 C7 C8 124.1(5)
C9 C7 C8 118.9(5)
C7 C8 H8A 109.5
C7 C8 H8B 109.5
H8A C8 H8B 109.5
C7 C8 H8C 109.5
H8A C8 H8C 109.5
H8B C8 H8C 109.5
N2 C9 C10 121.2(5)
N2 C9 C7 115.7(5)
C10 C9 C7 123.0(5)
C11 C10 C9 120.3(6)
C11 C10 H10 119.8
C9 C10 H10 119.8
C10 C11 C12 119.1(6)
C10 C11 H11 120.4
C12 C11 H11 120.4
C11 C12 C13 121.4(6)
C11 C12 H12 119.3
C13 C12 H12 119.3
N2 C13 C12 117.9(5)
N2 C13 C14 121.4(5)
C12 C13 C14 120.5(5)
C15 C14 C19 118.3(5)
C15 C14 C13 117.8(5)
C19 C14 C13 123.9(5)
C16 C15 C14 124.7(6)
C16 C15 H15 117.7
C14 C15 H15 117.7
C15 C16 C17 119.0(6)
C15 C16 H16 120.5
C17 C16 H16 120.5
C18 C17 C16 119.9(6)
C18 C17 H17 120.0
C16 C17 H17 120.0
C23 C18 C17 120.2(6)
C23 C18 C19 119.7(5)
C17 C18 C19 120.1(6)
C20 C19 C14 125.5(5)
C20 C19 C18 117.6(5)
C14 C19 C18 116.9(5)
C21 C20 C19 118.7(5)
C21 C20 Pd1 119.4(4)
C19 C20 Pd1 121.7(4)
C20 C21 C22 122.9(5)
C20 C21 H21 118.5
C22 C21 H21 118.5
C23 C22 C21 117.9(6)
C23 C22 H22 121.1
C21 C22 H22 121.1
C22 C23 C18 122.7(6)
C22 C23 H23 118.6
C18 C23 H23 118.6
O2 C24 O1 124.9(6)
O2 C24 C25 121.2(6)
O1 C24 C25 113.9(6)
C24 C25 H25A 109.5
C24 C25 H25B 109.5
H25A C25 H25B 109.5
C24 C25 H25C 109.5
H25A C25 H25C 109.5
H25B C25 H25C 109.5
C27 C26 C28 110.2(5)
C27 C26 C2 110.8(5)
C28 C26 C2 109.2(5)
C27 C26 H26 108.9
C28 C26 H26 108.9
C2 C26 H26 108.9
C26 C27 H27A 109.5
C26 C27 H27B 109.5
H27A C27 H27B 109.5
C26 C27 H27C 109.5
H27A C27 H27C 109.5
H27B C27 H27C 109.5
C26 C28 H28A 109.5
C26 C28 H28B 109.5
H28A C28 H28B 109.5
C26 C28 H28C 109.5
H28A C28 H28C 109.5
H28B C28 H28C 109.5
C30 C29 C31 109.4(6)
C30 C29 C6 112.1(6)
C31 C29 C6 111.2(6)
C30 C29 H29 108.0
C31 C29 H29 108.0
C6 C29 H29 108.0
C29 C30 H30A 109.5
C29 C30 H30B 109.5
H30A C30 H30B 109.5
C29 C30 H30C 109.5
H30A C30 H30C 109.5
H30B C30 H30C 109.5
C29 C31 H31A 109.5
C29 C31 H31B 109.5
H31A C31 H31B 109.5
C29 C31 H31C 109.5
H31A C31 H31C 109.5
H31B C31 H31C 109.5

loop_
_geom_bond_atom_site_label_1
_geom_bond_atom_site_label_2
_geom_bond_distance
Pd1 C20 1.980(6)
Pd1 N2 1.987(4)
Pd1 O1 2.030(4)
Pd1 N1 2.094(4)
O1 C24 1.315(7)
O2 C24 1.202(8)
N1 C7 1.289(7)
N1 C1 1.434(7)
N2 C13 1.361(6)
N2 C9 1.369(7)
C1 C2 1.409(8)
C1 C6 1.411(8)
C2 C3 1.374(8)
C2 C26 1.551(8)
C3 C4 1.364(8)
C3 H3 0.9500
C4 C5 1.429(9)
C4 H4 0.9500
C5 C6 1.388(8)
C5 H5 0.9500
C6 C29 1.532(8)
C7 C9 1.461(8)
C7 C8 1.530(7)
C8 H8A 0.9800
C8 H8B 0.9800
C8 H8C 0.9800
C9 C10 1.376(7)
C10 C11 1.349(8)
C10 H10 0.9500
C11 C12 1.362(8)
C11 H11 0.9500
C12 C13 1.421(7)
C12 H12 0.9500
C13 C14 1.475(8)
C14 C15 1.376(8)
C14 C19 1.429(8)
C15 C16 1.349(8)
C15 H15 0.9500
C16 C17 1.400(9)
C16 H16 0.9500
C17 C18 1.394(8)
C17 H17 0.9500
C18 C23 1.386(8)
C18 C19 1.462(8)
C19 C20 1.423(8)
C20 C21 1.387(7)
C21 C22 1.425(8)
C21 H21 0.9500
C22 C23 1.355(8)
C22 H22 0.9500
C23 H23 0.9500
C24 C25 1.495(9)
C25 H25A 0.9800
C25 H25B 0.9800
C25 H25C 0.9800
C26 C27 1.514(8)
C26 C28 1.551(8)
C26 H26 1.0000
C27 H27A 0.9800
C27 H27B 0.9800
C27 H27C 0.9800
C28 H28A 0.9800
C28 H28B 0.9800
C28 H28C 0.9800
C29 C30 1.491(9)
C29 C31 1.521(10)
C29 H29 1.0000
C30 H30A 0.9800
C30 H30B 0.9800
C30 H30C 0.9800
C31 H31A 0.9800
C31 H31B 0.9800
C31 H31C 0.9800

loop_
_geom_torsion_atom_site_label_1
_geom_torsion_atom_site_label_2
_geom_torsion_atom_site_label_3
_geom_torsion_atom_site_label_4
_geom_torsion
C20 Pd1 O1 C24 95.6(4)
N1 Pd1 O1 C24 -86.5(4)
N2 Pd1 N1 C7 7.4(4)
O1 Pd1 N1 C7 -171.1(4)
N2 Pd1 N1 C1 -177.9(4)
O1 Pd1 N1 C1 3.7(4)
C20 Pd1 N2 C13 -6.6(4)
N1 Pd1 N2 C13 175.4(4)
C20 Pd1 N2 C9 170.0(4)
N1 Pd1 N2 C9 -8.1(4)
C7 N1 C1 C2 -82.0(7)
Pd1 N1 C1 C2 103.8(5)
C7 N1 C1 C6 100.0(6)
Pd1 N1 C1 C6 -74.3(6)
C6 C1 C2 C3 4.2(8)
N1 C1 C2 C3 -173.8(5)
C6 C1 C2 C26 -178.0(5)
N1 C1 C2 C26 4.0(8)
C1 C2 C3 C4 -1.7(9)
C26 C2 C3 C4 -179.5(5)
C2 C3 C4 C5 -1.8(9)
C3 C4 C5 C6 3.0(9)
C4 C5 C6 C1 -0.6(8)
C4 C5 C6 C29 -179.1(6)
C2 C1 C6 C5 -3.0(8)
N1 C1 C6 C5 175.0(5)
C2 C1 C6 C29 175.4(5)
N1 C1 C6 C29 -6.6(8)
C1 N1 C7 C9 179.8(5)
Pd1 N1 C7 C9 -5.3(6)
C1 N1 C7 C8 -1.0(8)
Pd1 N1 C7 C8 173.9(4)
C13 N2 C9 C10 1.5(8)
Pd1 N2 C9 C10 -175.3(4)
C13 N2 C9 C7 -175.3(5)
Pd1 N2 C9 C7 7.8(6)
N1 C7 C9 N2 -1.5(7)
C8 C7 C9 N2 179.3(5)
N1 C7 C9 C10 -178.3(5)
C8 C7 C9 C10 2.5(8)
N2 C9 C10 C11 3.1(9)
C7 C9 C10 C11 179.8(5)
C9 C10 C11 C12 -3.7(9)
C10 C11 C12 C13 -0.1(9)
C9 N2 C13 C12 -5.3(7)
Pd1 N2 C13 C12 171.1(4)
C9 N2 C13 C14 170.0(5)
Pd1 N2 C13 C14 -13.6(7)
C11 C12 C13 N2 4.7(8)
C11 C12 C13 C14 -170.6(6)
N2 C13 C14 C15 -153.8(5)
C12 C13 C14 C15 21.3(8)
N2 C13 C14 C19 26.6(8)
C12 C13 C14 C19 -158.2(5)
C19 C14 C15 C16 5.6(9)
C13 C14 C15 C16 -174.0(6)
C14 C15 C16 C17 3.7(10)
C15 C16 C17 C18 -7.7(10)
C16 C17 C18 C23 -177.1(6)
C16 C17 C18 C19 2.5(9)
C15 C14 C19 C20 168.2(5)
C13 C14 C19 C20 -12.3(8)
C15 C14 C19 C18 -10.3(7)
C13 C14 C19 C18 169.2(5)
C23 C18 C19 C20 7.5(8)
C17 C18 C19 C20 -172.1(5)
C23 C18 C19 C14 -173.9(5)
C17 C18 C19 C14 6.5(8)
C14 C19 C20 C21 172.9(5)
C18 C19 C20 C21 -8.6(7)
C14 C19 C20 Pd1 -13.0(7)
C18 C19 C20 Pd1 165.4(4)
N2 Pd1 C20 C21 -166.9(4)
O1 Pd1 C20 C21 11.3(4)
N2 Pd1 C20 C19 19.1(4)
O1 Pd1 C20 C19 -162.7(4)
C19 C20 C21 C22 3.8(8)
Pd1 C20 C21 C22 -170.4(4)
C20 C21 C22 C23 2.7(9)
C21 C22 C23 C18 -4.0(9)
C17 C18 C23 C22 178.5(6)
C19 C18 C23 C22 -1.1(9)
Pd1 O1 C24 O2 -17.8(8)
Pd1 O1 C24 C25 163.6(4)
C3 C2 C26 C27 -60.3(7)
C1 C2 C26 C27 121.9(6)
C3 C2 C26 C28 61.2(7)
C1 C2 C26 C28 -116.5(6)
C5 C6 C29 C30 -62.9(8)
C1 C6 C29 C30 118.7(6)
C5 C6 C29 C31 59.8(8)
C1 C6 C29 C31 -118.5(7)
